data_7230867
loop_
_publ_author_name
'Wu, Xiang-Wen'
'Pan, Feng'
'Yin, Shi'
'Ge, Jing-Yuan'
'Jin, Guo-Xia'
'Wang, Peng'
'Ma, Jian-Ping'

_publ_section_title
;
 Solvent-induced structural transformation and magnetic modulation in 1D
 copper(ii) polymers based on a semi-rigid ligand containing
 4-amino-1,2,4-triazole
;
_journal_issue 28
_journal_name_full CrystEngComm
_journal_page_first 3955
_journal_paper_doi 10.1039/C8CE00820E
_journal_volume 20
_journal_year 2018
_chemical_formula_sum 'C21 H20 Br2 Cu N8 S'
_chemical_formula_weight 639.87
_space_group_IT_number 33
_space_group_name_Hall 'P 2c -2n'
_space_group_name_H-M_alt 'P n a 21'
_symmetry_cell_setting orthorhombic
_symmetry_space_group_name_Hall 'P 2c -2n'
_symmetry_space_group_name_H-M 'P n a 21'
_atom_sites_solution_hydrogens geom
_atom_sites_solution_primary direct
_atom_sites_solution_secondary difmap
_audit_creation_method SHELXL-97
_audit_update_record
;
2017-11-17 deposited with the CCDC.
2018-06-13 downloaded from the CCDC.
;
_cell_angle_alpha 90.00
_cell_angle_beta 90.00
_cell_angle_gamma 90.00
_cell_formula_units_Z 4
_cell_length_a 8.6476(3)
_cell_length_b 15.2470(4)
_cell_length_c 20.5679(7)
_cell_measurement_reflns_used 3088
_cell_measurement_temperature 100.01(10)
_cell_measurement_theta_max 70.5790
_cell_measurement_theta_min 5.7920
_cell_volume 2711.88(15)
_computing_cell_refinement 'CrysAlisPro 1.171.38.41 (Rigaku OD, 2015)'
_computing_data_collection 'CrysAlisPro 1.171.38.41 (Rigaku OD, 2015)'
_computing_data_reduction 'CrysAlisPro 1.171.38.41 (Rigaku OD, 2015)'
_computing_structure_refinement 'SHELXL-97 (Sheldrick, 1997)'
_computing_structure_solution 'SHELXS-97 (Sheldrick, 1990)'
_diffrn_ambient_environment N~2~
_diffrn_ambient_temperature 100.01(10)
_diffrn_detector 'CCD plate'
_diffrn_detector_area_resol_mean 16.0793
_diffrn_detector_type Eos
_diffrn_measured_fraction_theta_full 0.999
_diffrn_measured_fraction_theta_max 1.000
_diffrn_measurement_device 'four-circle diffractometer'
_diffrn_measurement_device_type 'SuperNova, Dual, Cu at zero, Eos'
_diffrn_measurement_method '\w scans'
_diffrn_radiation_monochromator mirror
_diffrn_radiation_probe x-ray
_diffrn_radiation_type 'Cu K\a'
_diffrn_radiation_wavelength 1.54184
_diffrn_reflns_av_R_equivalents 0.0210
_diffrn_reflns_av_sigmaI/netI 0.0333
_diffrn_reflns_limit_h_max 7
_diffrn_reflns_limit_h_min -10
_diffrn_reflns_limit_k_max 18
_diffrn_reflns_limit_k_min -18
_diffrn_reflns_limit_l_max 24
_diffrn_reflns_limit_l_min -18
_diffrn_reflns_number 6550
_diffrn_reflns_theta_full 67.08
_diffrn_reflns_theta_max 67.08
_diffrn_reflns_theta_min 3.61
_diffrn_source 'micro-focus sealed X-ray tube'
_diffrn_source_type 'SuperNova (Cu) X-ray Source'
_diffrn_standards_decay_% none
_diffrn_standards_interval_count 1.00
_diffrn_standards_interval_time 1.00
_diffrn_standards_number 7283
_exptl_absorpt_coefficient_mu 5.505
_exptl_absorpt_correction_T_max 1.00000
_exptl_absorpt_correction_T_min 0.66415
_exptl_absorpt_correction_type multi-scan
_exptl_absorpt_process_details
;
CrysAlisPro 1.171.38.41 (Rigaku Oxford Diffraction, 2015)
Empirical absorption correction using spherical harmonics,
 implemented in SCALE3 ABSPACK scaling algorithm.
;
_exptl_crystal_colour 'clear light green'
_exptl_crystal_density_diffrn 1.567
_exptl_crystal_density_method 'not measured'
_exptl_crystal_description needle
_exptl_crystal_F_000 1268
_exptl_crystal_preparation 'Magnetic properties'
_exptl_crystal_recrystallization_method 'Re-crystallisation from solvent'
_exptl_crystal_size_max 0.210
_exptl_crystal_size_mid 0.050
_exptl_crystal_size_min 0.040
_refine_diff_density_max 0.794
_refine_diff_density_min -0.513
_refine_diff_density_rms 0.119
_refine_ls_abs_structure_details 'Flack H D (1983), Acta Cryst. A39, 876-881'
_refine_ls_abs_structure_Flack 0.00
_refine_ls_extinction_method none
_refine_ls_goodness_of_fit_ref 1.082
_refine_ls_hydrogen_treatment constr
_refine_ls_matrix_type full
_refine_ls_number_parameters 329
_refine_ls_number_reflns 3708
_refine_ls_number_restraints 8
_refine_ls_restrained_S_all 1.082
_refine_ls_R_factor_all 0.0465
_refine_ls_R_factor_gt 0.0442
_refine_ls_shift/su_max 0.001
_refine_ls_shift/su_mean 0.000
_refine_ls_structure_factor_coef Fsqd
_refine_ls_weighting_details 'calc w=1/[\s^2^(Fo^2^)+(0.0797P)^2^+4.4488P] where P=(Fo^2^+2Fc^2^)/3'
_refine_ls_weighting_scheme calc
_refine_ls_wR_factor_gt 0.1269
_refine_ls_wR_factor_ref 0.1294
_reflns_number_gt 3525
_reflns_number_total 3708
_reflns_threshold_expression >2sigma(I)
_cod_data_source_file c8ce00820e2.cif
_cod_data_source_block exp_1691
_cod_depositor_comments 'Adding full bibliography for 7230867--7230871.cif.'
_cod_original_cell_volume 2711.89(16)
_cod_database_code 7230867
_oxdiff_exptl_absorpt_empirical_full_min 0.642
_oxdiff_exptl_absorpt_empirical_full_max 1.425
_oxdiff_exptl_absorpt_empirical_details
;
Empirical correction (ABSPACK) includes:
- Absorption correction using spherical harmonics
- Frame scaling
;

loop_
_symmetry_equiv_pos_as_xyz
'x, y, z'
'-x, -y, z+1/2'
'-x+1/2, y+1/2, z+1/2'
'x+1/2, -y+1/2, z'

loop_
_atom_site_label
_atom_site_type_symbol
_atom_site_fract_x
_atom_site_fract_y
_atom_site_fract_z
_atom_site_U_iso_or_equiv
_atom_site_adp_type
_atom_site_occupancy
_atom_site_symmetry_multiplicity
_atom_site_calc_flag
_atom_site_refinement_flags
Br1 Br 0.92446(11) 0.51655(5) 0.40967(5) 0.0452(3) Uani 1 1 d .
Br2 Br 0.50186(9) 0.48577(4) 0.56368(5) 0.0310(2) Uani 1 1 d .
C1 C 0.6417(8) 0.6942(5) 0.4548(3) 0.0239(14) Uani 1 1 d .
H1 H 0.5750 0.6764 0.4219 0.029 Uiso 1 1 calc R
C2 C 0.6667(8) 0.7847(5) 0.4627(4) 0.0270(15) Uani 1 1 d .
H2 H 0.6175 0.8252 0.4360 0.032 Uiso 1 1 calc R
C3 C 0.7648(7) 0.8114(4) 0.5106(3) 0.0219(14) Uani 1 1 d .
H3 H 0.7832 0.8709 0.5171 0.026 Uiso 1 1 calc R
C4 C 0.8384(7) 0.7484(4) 0.5503(3) 0.0217(14) Uani 1 1 d .
C5 C 0.8075(7) 0.6583(4) 0.5391(3) 0.0200(13) Uani 1 1 d .
C6 C 0.8780(8) 0.5944(4) 0.5789(3) 0.0263(15) Uani 1 1 d .
H6 H 0.8542 0.5355 0.5728 0.032 Uiso 1 1 calc R
C7 C 0.9798(8) 0.6179(4) 0.6257(3) 0.0228(14) Uani 1 1 d .
H7 H 1.0267 0.5747 0.6508 0.027 Uiso 1 1 calc R
C8 C 1.0165(7) 0.7080(4) 0.6372(3) 0.0199(14) Uani 1 1 d .
C9 C 0.9436(8) 0.7720(5) 0.5994(3) 0.0225(14) Uani 1 1 d .
H9 H 0.9650 0.8309 0.6068 0.027 Uiso 1 1 calc R
C10 C 1.1308(8) 0.7268(4) 0.6880(3) 0.0199(13) Uani 1 1 d .
C11 C 1.2830(8) 0.7899(5) 0.7578(3) 0.0233(15) Uani 1 1 d .
C12 C 1.4817(8) 0.8028(5) 0.8570(4) 0.0240(15) Uani 1 1 d .
H12A H 1.5320 0.7583 0.8308 0.029 Uiso 1 1 calc R
H12B H 1.5619 0.8381 0.8770 0.029 Uiso 1 1 calc R
C13 C 1.3897(7) 0.7584(4) 0.9097(3) 0.0210(13) Uani 1 1 d .
C14 C 1.3888(7) 0.6676(4) 0.9149(3) 0.0198(13) Uani 1 1 d .
H14 H 1.4425 0.6352 0.8840 0.024 Uiso 1 1 calc R
C15 C 1.2316(9) 0.6708(5) 1.0046(4) 0.0311(17) Uani 1 1 d .
H15 H 1.1762 0.6407 1.0363 0.037 Uiso 1 1 calc R
C16 C 1.2248(9) 0.7613(5) 1.0035(4) 0.0290(16) Uani 1 1 d .
H16 H 1.1670 0.7917 1.0342 0.035 Uiso 1 1 calc R
C17 C 1.3059(8) 0.8060(5) 0.9555(3) 0.0271(15) Uani 1 1 d .
H17 H 1.3043 0.8670 0.9540 0.032 Uiso 1 1 calc R
C18 C 0.3980(9) 0.5474(6) 0.3594(5) 0.042(2) Uani 1 1 d .
C19 C 0.2846(12) 0.5834(7) 0.3108(6) 0.060(3) Uani 1 1 d .
H19A H 0.2963 0.6459 0.3079 0.090 Uiso 1 1 calc R
H19B H 0.1812 0.5696 0.3244 0.090 Uiso 1 1 calc R
H19C H 0.3038 0.5576 0.2690 0.090 Uiso 1 1 calc R
C20 C 0.025(2) 0.3212(14) 0.6516(11) 0.071(8) Uani 0.50 1 d PD
C21 C 0.076(3) 0.2250(13) 0.6624(10) 0.059(5) Uani 0.50 1 d PD
H21A H 0.0986 0.2160 0.7076 0.088 Uiso 0.50 1 calc PR
H21B H 0.1660 0.2130 0.6369 0.088 Uiso 0.50 1 calc PR
H21C H -0.0064 0.1863 0.6495 0.088 Uiso 0.50 1 calc PR
C22 C 0.284(2) 0.3771(12) 0.7719(8) 0.047(5) Uani 0.50 1 d P
C23 C 0.257(2) 0.4712(11) 0.7512(8) 0.038(4) Uani 0.50 1 d PU
H23A H 0.3089 0.5100 0.7808 0.058 Uiso 0.50 1 calc PR
H23B H 0.1480 0.4835 0.7517 0.058 Uiso 0.50 1 calc PR
H23C H 0.2965 0.4798 0.7081 0.058 Uiso 0.50 1 calc PR
Cu1 Cu 0.67968(13) 0.50569(6) 0.47033(5) 0.0253(2) Uani 1 1 d .
N1 N 0.7058(7) 0.6334(4) 0.4906(3) 0.0262(13) Uani 1 1 d .
N2 N 1.3153(7) 0.6249(4) 0.9617(3) 0.0293(14) Uani 1 1 d .
N3 N 1.2197(7) 0.6663(4) 0.7134(3) 0.0231(12) Uani 1 1 d .
N4 N 1.3156(7) 0.7051(4) 0.7586(3) 0.0245(13) Uani 1 1 d .
N5 N 1.1705(6) 0.8072(4) 0.7148(3) 0.0188(11) Uani 1 1 d .
N6 N 1.1054(7) 0.8917(3) 0.7093(3) 0.0257(13) Uani 1 1 d .
H6A H 1.1252 0.9150 0.6715 0.031 Uiso 1 1 d R
H6B H 1.0051 0.8904 0.7142 0.031 Uiso 1 1 d R
N7 N 0.4975(12) 0.5275(5) 0.3912(4) 0.060(3) Uani 1 1 d .
N8 N 0.322(3) 0.3076(13) 0.7890(8) 0.085(8) Uani 0.50 1 d P
N9 N -0.021(2) 0.3829(9) 0.6438(10) 0.066(6) Uani 0.50 1 d P
S1 S 1.36630(19) 0.87198(10) 0.80457(9) 0.0235(3) Uani 1 1 d .

loop_
_atom_site_aniso_label
_atom_site_aniso_U_11
_atom_site_aniso_U_22
_atom_site_aniso_U_33
_atom_site_aniso_U_23
_atom_site_aniso_U_13
_atom_site_aniso_U_12
Br1 0.0561(6) 0.0237(4) 0.0557(6) -0.0142(4) 0.0258(5) -0.0082(3)
Br2 0.0372(4) 0.0186(3) 0.0371(4) -0.0035(4) 0.0050(3) -0.0010(3)
C1 0.027(3) 0.025(4) 0.020(3) -0.002(3) 0.001(3) 0.000(3)
C2 0.035(4) 0.021(3) 0.025(4) 0.003(3) 0.001(3) 0.001(3)
C3 0.020(3) 0.018(3) 0.028(4) 0.006(3) 0.007(3) -0.003(3)
C4 0.030(3) 0.016(3) 0.019(3) 0.001(3) 0.006(3) 0.000(3)
C5 0.021(3) 0.019(3) 0.020(3) -0.003(3) 0.001(3) -0.001(3)
C6 0.036(3) 0.013(3) 0.030(4) -0.002(3) 0.001(3) -0.005(3)
C7 0.030(3) 0.016(3) 0.022(4) 0.001(3) 0.003(3) 0.003(3)
C8 0.018(3) 0.019(3) 0.022(4) 0.000(3) 0.006(3) -0.002(2)
C9 0.028(3) 0.020(3) 0.020(3) 0.001(3) 0.005(3) -0.005(3)
C10 0.026(3) 0.015(3) 0.018(3) 0.003(3) 0.004(3) -0.001(3)
C11 0.027(3) 0.020(3) 0.023(3) 0.004(3) 0.002(3) -0.004(3)
C12 0.027(3) 0.023(3) 0.022(4) 0.002(3) 0.000(3) 0.000(3)
C13 0.024(3) 0.017(3) 0.022(3) 0.006(3) -0.004(3) 0.002(2)
C14 0.020(3) 0.017(3) 0.022(3) 0.001(3) -0.002(3) 0.001(2)
C15 0.042(4) 0.028(4) 0.023(4) 0.009(3) 0.001(3) 0.004(3)
C16 0.035(4) 0.029(4) 0.023(4) -0.002(3) 0.005(3) 0.006(3)
C17 0.042(4) 0.018(3) 0.021(4) -0.002(3) -0.002(3) 0.000(3)
C18 0.033(4) 0.034(4) 0.058(6) -0.013(4) 0.003(4) 0.005(4)
C19 0.059(6) 0.052(6) 0.069(7) 0.000(6) -0.006(6) 0.000(5)
C20 0.034(10) 0.13(3) 0.047(12) 0.015(15) -0.021(9) -0.005(12)
C21 0.078(14) 0.059(12) 0.039(11) 0.004(11) -0.014(10) 0.004(11)
C22 0.085(13) 0.029(9) 0.026(9) -0.004(7) -0.009(9) -0.017(9)
C23 0.045(7) 0.037(7) 0.033(7) 0.017(6) 0.005(6) 0.022(6)
Cu1 0.0351(5) 0.0162(4) 0.0246(5) -0.0038(4) -0.0004(4) -0.0021(4)
N1 0.035(3) 0.019(3) 0.025(3) -0.004(2) 0.003(2) -0.005(2)
N2 0.043(3) 0.020(3) 0.025(3) -0.002(3) -0.003(3) 0.004(3)
N3 0.027(3) 0.019(3) 0.023(3) 0.003(2) 0.000(2) -0.002(2)
N4 0.032(3) 0.017(3) 0.025(3) -0.001(2) 0.005(2) -0.001(2)
N5 0.022(3) 0.015(3) 0.020(3) 0.001(2) 0.002(2) 0.004(2)
N6 0.038(3) 0.009(2) 0.030(3) 0.000(2) 0.002(3) 0.001(2)
N7 0.114(8) 0.021(4) 0.046(5) 0.000(4) -0.037(5) 0.003(4)
N8 0.17(2) 0.055(12) 0.032(9) 0.004(9) -0.036(12) -0.051(13)
N9 0.086(13) 0.018(7) 0.094(15) 0.017(8) -0.071(12) -0.010(7)
S1 0.0329(8) 0.0148(7) 0.0229(8) -0.0001(7) -0.0013(7) -0.0019(6)

loop_
_atom_type_symbol
_atom_type_description
_atom_type_scat_dispersion_real
_atom_type_scat_dispersion_imag
_atom_type_scat_source
C C 0.0181 0.0091 'International Tables Vol C Tables 4.2.6.8 and 6.1.1.4'
H H 0.0000 0.0000 'International Tables Vol C Tables 4.2.6.8 and 6.1.1.4'
Br Br -0.6763 1.2805 'International Tables Vol C Tables 4.2.6.8 and 6.1.1.4'
Cu Cu -1.9646 0.5888 'International Tables Vol C Tables 4.2.6.8 and 6.1.1.4'
N N 0.0311 0.0180 'International Tables Vol C Tables 4.2.6.8 and 6.1.1.4'
S S 0.3331 0.5567 'International Tables Vol C Tables 4.2.6.8 and 6.1.1.4'

loop_
_geom_angle_atom_site_label_1
_geom_angle_atom_site_label_2
_geom_angle_atom_site_label_3
_geom_angle
_geom_angle_site_symmetry_1
_geom_angle_site_symmetry_3
N1 C1 C2 124.5(7) . .
N1 C1 H1 117.8 . .
C2 C1 H1 117.8 . .
C3 C2 C1 118.3(7) . .
C3 C2 H2 120.9 . .
C1 C2 H2 120.9 . .
C2 C3 C4 119.6(6) . .
C2 C3 H3 120.2 . .
C4 C3 H3 120.2 . .
C9 C4 C3 122.2(6) . .
C9 C4 C5 119.2(6) . .
C3 C4 C5 118.7(6) . .
N1 C5 C6 120.2(6) . .
N1 C5 C4 120.3(6) . .
C6 C5 C4 119.5(6) . .
C7 C6 C5 120.7(6) . .
C7 C6 H6 119.6 . .
C5 C6 H6 119.6 . .
C6 C7 C8 121.1(6) . .
C6 C7 H7 119.4 . .
C8 C7 H7 119.4 . .
C9 C8 C7 118.6(6) . .
C9 C8 C10 124.3(6) . .
C7 C8 C10 117.1(6) . .
C8 C9 C4 120.8(6) . .
C8 C9 H9 119.6 . .
C4 C9 H9 119.6 . .
N3 C10 N5 108.5(6) . .
N3 C10 C8 122.8(6) . .
N5 C10 C8 128.6(6) . .
N4 C11 N5 110.8(6) . .
N4 C11 S1 127.5(6) . .
N5 C11 S1 121.7(5) . .
C13 C12 S1 113.6(5) . .
C13 C12 H12A 108.9 . .
S1 C12 H12A 108.9 . .
C13 C12 H12B 108.9 . .
S1 C12 H12B 108.9 . .
H12A C12 H12B 107.7 . .
C14 C13 C17 117.7(6) . .
C14 C13 C12 120.5(6) . .
C17 C13 C12 121.8(6) . .
N2 C14 C13 123.3(6) . .
N2 C14 H14 118.4 . .
C13 C14 H14 118.4 . .
N2 C15 C16 122.2(7) . .
N2 C15 H15 118.9 . .
C16 C15 H15 118.9 . .
C15 C16 C17 118.8(7) . .
C15 C16 H16 120.6 . .
C17 C16 H16 120.6 . .
C16 C17 C13 119.1(6) . .
C16 C17 H17 120.4 . .
C13 C17 H17 120.4 . .
N7 C18 C19 170.3(11) . .
C18 C19 H19A 109.5 . .
C18 C19 H19B 109.5 . .
H19A C19 H19B 109.5 . .
C18 C19 H19C 109.5 . .
H19A C19 H19C 109.5 . .
H19B C19 H19C 109.5 . .
N9 C20 C21 174(2) . .
C20 C21 H21A 109.5 . .
C20 C21 H21B 109.5 . .
H21A C21 H21B 109.5 . .
C20 C21 H21C 109.5 . .
H21A C21 H21C 109.5 . .
H21B C21 H21C 109.5 . .
N8 C22 C23 172(2) . .
C22 C23 H23A 109.5 . .
C22 C23 H23B 109.5 . .
H23A C23 H23B 109.5 . .
C22 C23 H23C 109.5 . .
H23A C23 H23C 109.5 . .
H23B C23 H23C 109.5 . .
N2 Cu1 N1 169.6(3) 2_764 .
N2 Cu1 N7 95.5(3) 2_764 .
N1 Cu1 N7 94.9(3) . .
N2 Cu1 Br1 90.19(18) 2_764 .
N1 Cu1 Br1 86.73(17) . .
N7 Cu1 Br1 102.8(3) . .
N2 Cu1 Br2 87.73(18) 2_764 .
N1 Cu1 Br2 91.60(17) . .
N7 Cu1 Br2 98.1(3) . .
Br1 Cu1 Br2 159.07(6) . .
C1 N1 C5 118.7(6) . .
C1 N1 Cu1 121.6(5) . .
C5 N1 Cu1 119.3(5) . .
C14 N2 C15 118.8(6) . .
C14 N2 Cu1 123.0(5) . 2_765
C15 N2 Cu1 118.2(5) . 2_765
C10 N3 N4 108.7(6) . .
C11 N4 N3 106.4(6) . .
C11 N5 C10 105.6(5) . .
C11 N5 N6 121.5(6) . .
C10 N5 N6 132.5(6) . .
N5 N6 H6A 111.5 . .
N5 N6 H6B 111.5 . .
H6A N6 H6B 107.9 . .
C18 N7 Cu1 168.7(8) . .
C11 S1 C12 98.0(3) . .

loop_
_geom_bond_atom_site_label_1
_geom_bond_atom_site_label_2
_geom_bond_distance
_geom_bond_site_symmetry_2
Br1 Cu1 2.4627(14) .
Br2 Cu1 2.4784(14) .
C1 N1 1.307(9) .
C1 C2 1.405(10) .
C1 H1 0.9300 .
C2 C3 1.362(10) .
C2 H2 0.9300 .
C3 C4 1.413(9) .
C3 H3 0.9300 .
C4 C9 1.405(10) .
C4 C5 1.417(9) .
C5 N1 1.383(9) .
C5 C6 1.411(10) .
C6 C7 1.353(10) .
C6 H6 0.9300 .
C7 C8 1.429(9) .
C7 H7 0.9300 .
C8 C9 1.398(10) .
C8 C10 1.467(10) .
C9 H9 0.9300 .
C10 N3 1.310(9) .
C10 N5 1.387(9) .
C11 N4 1.323(9) .
C11 N5 1.340(9) .
C11 S1 1.735(7) .
C12 C13 1.505(9) .
C12 S1 1.809(7) .
C12 H12A 0.9700 .
C12 H12B 0.9700 .
C13 C14 1.388(9) .
C13 C17 1.393(10) .
C14 N2 1.324(9) .
C14 H14 0.9300 .
C15 N2 1.340(10) .
C15 C16 1.381(11) .
C15 H15 0.9300 .
C16 C17 1.390(10) .
C16 H16 0.9300 .
C17 H17 0.9300 .
C18 N7 1.122(12) .
C18 C19 1.505(14) .
C19 H19A 0.9600 .
C19 H19B 0.9600 .
C19 H19C 0.9600 .
C20 N9 1.03(2) .
C20 C21 1.548(10) .
C21 H21A 0.9600 .
C21 H21B 0.9600 .
C21 H21C 0.9600 .
C22 N8 1.17(3) .
C22 C23 1.52(2) .
C23 H23A 0.9600 .
C23 H23B 0.9600 .
C23 H23C 0.9600 .
Cu1 N2 2.000(6) 2_764
Cu1 N1 2.004(6) .
Cu1 N7 2.290(9) .
N2 Cu1 2.000(6) 2_765
N3 N4 1.380(8) .
N5 N6 1.411(7) .
N6 H6A 0.8728 .
N6 H6B 0.8736 .

loop_
_geom_torsion_atom_site_label_1
_geom_torsion_atom_site_label_2
_geom_torsion_atom_site_label_3
_geom_torsion_atom_site_label_4
_geom_torsion
_geom_torsion_site_symmetry_1
_geom_torsion_site_symmetry_4
N1 C1 C2 C3 0.3(11) . .
C1 C2 C3 C4 0.3(10) . .
C2 C3 C4 C9 178.4(6) . .
C2 C3 C4 C5 -0.1(10) . .
C9 C4 C5 N1 -179.2(6) . .
C3 C4 C5 N1 -0.7(9) . .
C9 C4 C5 C6 2.4(10) . .
C3 C4 C5 C6 -179.1(6) . .
N1 C5 C6 C7 178.7(6) . .
C4 C5 C6 C7 -2.9(10) . .
C5 C6 C7 C8 1.3(11) . .
C6 C7 C8 C9 0.6(10) . .
C6 C7 C8 C10 -178.7(6) . .
C7 C8 C9 C4 -1.0(10) . .
C10 C8 C9 C4 178.2(6) . .
C3 C4 C9 C8 -179.0(6) . .
C5 C4 C9 C8 -0.5(10) . .
C9 C8 C10 N3 -165.7(7) . .
C7 C8 C10 N3 13.5(9) . .
C9 C8 C10 N5 10.6(11) . .
C7 C8 C10 N5 -170.1(6) . .
S1 C12 C13 C14 122.3(6) . .
S1 C12 C13 C17 -59.2(8) . .
C17 C13 C14 N2 -1.4(10) . .
C12 C13 C14 N2 177.1(6) . .
N2 C15 C16 C17 0.9(12) . .
C15 C16 C17 C13 0.8(11) . .
C14 C13 C17 C16 -0.6(10) . .
C12 C13 C17 C16 -179.1(6) . .
C2 C1 N1 C5 -1.1(11) . .
C2 C1 N1 Cu1 -173.9(6) . .
C6 C5 N1 C1 179.6(6) . .
C4 C5 N1 C1 1.2(10) . .
C6 C5 N1 Cu1 -7.3(8) . .
C4 C5 N1 Cu1 174.3(5) . .
N2 Cu1 N1 C1 167.1(13) 2_764 .
N7 Cu1 N1 C1 -8.4(6) . .
Br1 Cu1 N1 C1 94.2(5) . .
Br2 Cu1 N1 C1 -106.7(5) . .
N2 Cu1 N1 C5 -5.7(18) 2_764 .
N7 Cu1 N1 C5 178.8(5) . .
Br1 Cu1 N1 C5 -78.7(5) . .
Br2 Cu1 N1 C5 80.4(5) . .
C13 C14 N2 C15 3.1(10) . .
C13 C14 N2 Cu1 -178.0(5) . 2_765
C16 C15 N2 C14 -2.9(11) . .
C16 C15 N2 Cu1 178.2(6) . 2_765
N5 C10 N3 N4 1.9(7) . .
C8 C10 N3 N4 178.9(6) . .
N5 C11 N4 N3 0.5(8) . .
S1 C11 N4 N3 179.8(5) . .
C10 N3 N4 C11 -1.5(7) . .
N4 C11 N5 C10 0.6(8) . .
S1 C11 N5 C10 -178.7(5) . .
N4 C11 N5 N6 174.1(6) . .
S1 C11 N5 N6 -5.3(9) . .
N3 C10 N5 C11 -1.6(7) . .
C8 C10 N5 C11 -178.3(7) . .
N3 C10 N5 N6 -174.0(6) . .
C8 C10 N5 N6 9.2(12) . .
C19 C18 N7 Cu1 103(7) . .
N2 Cu1 N7 C18 136(5) 2_764 .
N1 Cu1 N7 C18 -45(5) . .
Br1 Cu1 N7 C18 -132(5) . .
Br2 Cu1 N7 C18 48(5) . .
N4 C11 S1 C12 -7.0(7) . .
N5 C11 S1 C12 172.3(6) . .
C13 C12 S1 C11 -77.2(6) . .
